data_2012876
loop_
_publ_author_name
'Umadevi, Balakrishnan'
'Prabakaran, Ponraj'
'Muthiah, Packianathan Thomas'

_publ_section_title
;
 A pseudo-quadruple hydrogen-bonding motif consisting of six
 N---H&#x00B7;&#x00B7;&#x00B7;O hydrogen bonds in trimethoprim formate
;
_journal_issue 8
_journal_name_full 'Acta Crystallographica Section C'
_journal_page_first o510
_journal_page_last o512
_journal_paper_doi 10.1107/S0108270102011150
_journal_volume 58
_journal_year 2002
_chemical_formula_moiety 'C14 H19 N4 O3 + , C H O2 -'
_chemical_formula_sum 'C15 H20 N4 O5'
_chemical_formula_weight 336.35
_chemical_name_common 'Trimethorprim formate'
_chemical_name_systematic
;
2,4-Diamino-5-(3,4,5-trimethoxybenzyl)pyrimidin-1-ium formate
;
_space_group_IT_number 15
_symmetry_cell_setting monoclinic
_symmetry_space_group_name_Hall '-C 2yc'
_symmetry_space_group_name_H-M 'C 1 2/c 1'
_cell_angle_alpha 90
_cell_angle_beta 92.43(3)
_cell_angle_gamma 90
_cell_formula_units_Z 8
_cell_length_a 17.555(2)
_cell_length_b 11.708(2)
_cell_length_c 16.696(8)
_cell_measurement_reflns_used 40
_cell_measurement_temperature 293
_cell_measurement_theta_max 25
_cell_measurement_theta_min 5
_cell_volume 3428.5(18)
_computing_cell_refinement MolEN
_computing_data_collection 'MolEN (Fair, 1990)'
_computing_data_reduction MolEN
_computing_molecular_graphics 'ORTEPII (Johnson, 1976) and PLATON (Spek, 1997)'
_computing_publication_material PLATON
_computing_structure_refinement 'SHELXL97 (Sheldrick, 1997)'
_computing_structure_solution 'SHELXS97 (Sheldrick, 1997)'
_diffrn_ambient_temperature 293(2)
_diffrn_measured_fraction_theta_full 0.947
_diffrn_measured_fraction_theta_max 0.947
_diffrn_measurement_device_type 'Enraf-Nonius CAD-4'
_diffrn_measurement_method \w/2\q
_diffrn_radiation_monochromator graphite
_diffrn_radiation_source 'fine-focus sealed tube'
_diffrn_radiation_type 'Cu K\a'
_diffrn_radiation_wavelength 1.54178
_diffrn_reflns_av_R_equivalents 0.047
_diffrn_reflns_av_sigmaI/netI 0.033
_diffrn_reflns_limit_h_max 21
_diffrn_reflns_limit_h_min -11
_diffrn_reflns_limit_k_max 14
_diffrn_reflns_limit_k_min -11
_diffrn_reflns_limit_l_max 19
_diffrn_reflns_limit_l_min -20
_diffrn_reflns_number 6169
_diffrn_reflns_reduction_process
;
 ?
;
_diffrn_reflns_theta_full 69.97
_diffrn_reflns_theta_max 69.97
_diffrn_reflns_theta_min 4.54
_diffrn_standards_decay_% negligible
_diffrn_standards_interval_time 60
_diffrn_standards_number 3
_exptl_absorpt_coefficient_mu 0.834
_exptl_absorpt_correction_type none
_exptl_crystal_colour colourless
_exptl_crystal_density_diffrn 1.303
_exptl_crystal_density_meas ?
_exptl_crystal_density_method 'not measured'
_exptl_crystal_description block
_exptl_crystal_F_000 1424
_exptl_crystal_size_max 0.30
_exptl_crystal_size_mid 0.22
_exptl_crystal_size_min 0.19
_refine_diff_density_max 0.26
_refine_diff_density_min -0.33
_refine_ls_extinction_method none
_refine_ls_goodness_of_fit_ref 1.074
_refine_ls_hydrogen_treatment mixed
_refine_ls_matrix_type full
_refine_ls_number_parameters 246
_refine_ls_number_reflns 3081
_refine_ls_number_restraints 0
_refine_ls_restrained_S_all 1.074
_refine_ls_R_factor_all 0.065
_refine_ls_R_factor_gt 0.061
_refine_ls_shift/su_max <0.001
_refine_ls_shift/su_mean 0.000
_refine_ls_structure_factor_coef Fsqd
_refine_ls_weighting_details 'calc w = 1/[\s^2^(Fo^2^)+(0.0986P)^2^+1.3308P] where P=(Fo^2^+2Fc^2^)/3'
_refine_ls_weighting_scheme calc
_refine_ls_wR_factor_gt 0.161
_refine_ls_wR_factor_ref 0.166
_reflns_number_gt 2824
_reflns_number_total 3081
_reflns_threshold_expression I>2\s(I)
_cod_data_source_file gd1211.cif
_cod_data_source_block I
_cod_depositor_comments
;
The following automatic conversions were performed:
'_symmetry_cell_setting' value 'Monoclinic' changed to 'monoclinic'
according to '/home/saulius/struct/CIF-dictionaries/cif_core.dic'
dictionary named 'cif_core.dic' version 2.4.1 from 2010-06-29.

Automatic conversion script
Id: cif_fix_enum 1527 2010-12-29 10:47:43Z saulius 

The following automatic conversions were performed:

'_symmetry_cell_setting' value 'Monoclinic' changed to 'monoclinic'
according to /home/saulius/struct/CIF-dictionaries/cif_core.dic
dictionary named 'cif_core.dic' version 2.4.1 from 2010-06-29.

Automatic conversion script
Id: cif_fix_values 1715 2011-07-08 13:25:40Z adriana 

The following automatic conversions were performed:

'_exptl_crystal_density_meas' value 'not measured' was changed to '?'
- the value is perceived as not measured.

Automatic conversion script
Id: cif_fix_values 3008 2015-01-20 13:52:24Z robertas 
;
_cod_original_sg_symbol_H-M 'C 2/c'
_cod_database_code 2012876
_cod_database_fobs_code 2012876

loop_
_symmetry_equiv_pos_as_xyz
'x, y, z'
'-x, y, 1/2-z'
'-x, -y, -z'
'x, -y, 1/2+z'
'1/2+x, 1/2+y, z'
'1/2-x, 1/2+y, 1/2-z'
'1/2-x, 1/2-y, -z'
'1/2+x, 1/2-y, 1/2+z'

loop_
_atom_site_aniso_label
_atom_site_aniso_U_11
_atom_site_aniso_U_22
_atom_site_aniso_U_33
_atom_site_aniso_U_12
_atom_site_aniso_U_13
_atom_site_aniso_U_23
O3 0.0422(6) 0.0594(8) 0.0439(7) 0.0009(5) 0.0134(5) -0.0056(5)
O4 0.0552(7) 0.0618(9) 0.0471(7) -0.0190(6) 0.0166(6) -0.0058(6)
O5 0.0641(8) 0.0450(8) 0.0723(9) -0.0009(6) 0.0141(7) -0.0005(6)
N1 0.0370(7) 0.0725(10) 0.0198(6) 0.0015(6) 0.0016(5) -0.0008(6)
N2 0.0391(7) 0.0811(12) 0.0299(7) 0.0094(7) 0.0026(5) -0.0007(6)
N3 0.0348(6) 0.0582(9) 0.0214(6) -0.0024(6) 0.0002(5) 0.0016(5)
N4 0.0368(7) 0.0787(10) 0.0220(7) -0.0022(7) 0.0044(5) -0.0028(6)
C1' 0.0324(7) 0.0520(9) 0.0236(7) -0.0004(6) -0.0021(5) 0.0027(6)
C2 0.0340(7) 0.0532(9) 0.0250(7) -0.0040(6) 0.0014(6) 0.0003(6)
C2' 0.0372(8) 0.0458(9) 0.0268(7) 0.0003(6) -0.0010(6) 0.0001(6)
C3' 0.0345(8) 0.0534(10) 0.0221(7) 0.0004(6) -0.0015(6) -0.0015(6)
C4 0.0359(7) 0.0487(9) 0.0220(7) -0.0086(6) 0.0027(5) 0.0008(5)
C4' 0.0393(8) 0.0528(10) 0.0270(7) -0.0078(7) 0.0019(6) -0.0010(6)
C5 0.0315(7) 0.0501(9) 0.0290(8) -0.0048(6) 0.0011(6) 0.0025(6)
C5' 0.0447(9) 0.0475(10) 0.0336(8) -0.0013(7) -0.0009(6) -0.0019(6)
C6 0.0371(8) 0.0652(11) 0.0234(8) -0.0013(7) -0.0032(6) 0.0039(6)
C6' 0.0362(8) 0.0517(10) 0.0351(8) 0.0034(7) 0.0035(6) -0.0020(6)
C7 0.0367(8) 0.0509(9) 0.0386(9) 0.0011(7) 0.0043(6) 0.0077(7)
C8 0.0562(11) 0.0638(13) 0.0670(13) 0.0093(9) 0.0163(9) -0.0120(10)
C9 0.0564(11) 0.0615(12) 0.0675(13) -0.0187(9) 0.0039(9) -0.0021(10)
C10 0.0780(15) 0.0507(12) 0.0781(16) 0.0112(10) 0.0125(12) -0.0060(10)
O6 0.0467(7) 0.0738(9) 0.0374(6) 0.0041(6) -0.0033(5) -0.0077(6)
O7 0.0459(7) 0.1292(15) 0.0233(6) 0.0087(8) -0.0012(5) -0.0071(7)
C11 0.0469(9) 0.0797(13) 0.0285(8) -0.0018(9) 0.0021(7) -0.0102(8)

loop_
_atom_site_label
_atom_site_fract_x
_atom_site_fract_y
_atom_site_fract_z
_atom_site_U_iso_or_equiv
_atom_site_thermal_displace_type
_atom_site_occupancy
_atom_site_type_symbol
O3 -0.12086(7) 0.58365(12) 0.44332(7) 0.0482(4) Uani 1.000 O
O4 -0.11255(7) 0.35929(13) 0.44208(8) 0.0543(4) Uani 1.000 O
O5 0.00357(8) 0.24956(13) 0.37233(9) 0.0601(5) Uani 1.000 O
N1 0.29722(8) 0.48960(15) 0.22406(8) 0.0431(5) Uani 1.000 N
N2 0.40878(8) 0.41869(16) 0.28007(9) 0.0500(5) Uani 1.000 N
N3 0.31832(7) 0.48487(13) 0.36420(7) 0.0382(4) Uani 1.000 N
N4 0.22844(8) 0.54865(16) 0.44641(8) 0.0457(5) Uani 1.000 N
C1' 0.06250(8) 0.54860(15) 0.34716(9) 0.0361(4) Uani 1.000 C
C2 0.34125(9) 0.46510(15) 0.29028(9) 0.0374(4) Uani 1.000 C
C2' 0.00142(8) 0.60297(15) 0.38133(9) 0.0367(5) Uani 1.000 C
C3' -0.05770(8) 0.53876(16) 0.40999(8) 0.0367(5) Uani 1.000 C
C4 0.24918(9) 0.53104(14) 0.37228(9) 0.0355(4) Uani 1.000 C
C4' -0.05579(9) 0.41987(16) 0.40637(9) 0.0397(5) Uani 1.000 C
C5 0.20024(8) 0.56276(15) 0.30421(9) 0.0369(5) Uani 1.000 C
C5' 0.00555(9) 0.36595(16) 0.37245(9) 0.0420(5) Uani 1.000 C
C6 0.22798(9) 0.53874(17) 0.23199(9) 0.0420(5) Uani 1.000 C
C6' 0.06418(9) 0.43043(16) 0.34207(10) 0.0409(5) Uani 1.000 C
C7 0.12509(8) 0.62126(16) 0.31300(10) 0.0420(5) Uani 1.000 C
C8 -0.12533(12) 0.7039(2) 0.45097(14) 0.0619(7) Uani 1.000 C
C9 -0.15994(12) 0.2913(2) 0.38984(14) 0.0618(7) Uani 1.000 C
C10 0.06460(14) 0.1904(2) 0.33740(16) 0.0687(8) Uani 1.000 C
O6 0.45571(7) 0.39261(14) 0.11789(7) 0.0528(4) Uani 1.000 O
O7 0.34024(7) 0.44652(18) 0.07607(7) 0.0662(6) Uani 1.000 O
C11 0.40669(10) 0.4148(2) 0.06544(10) 0.0517(6) Uani 1.000 C
H1 0.3149(14) 0.475(2) 0.1726(17) 0.061(6) Uiso 1.000 H
H2' 0.00030 0.68220 0.38490 0.038(5) Uiso 1.000 H
H2A 0.43780 0.40130 0.32100 0.068(7) Uiso 1.000 H
H2B 0.42370 0.40590 0.23250 0.042(5) Uiso 1.000 H
H4A 0.25880 0.53070 0.48620 0.064(7) Uiso 1.000 H
H4B 0.18460 0.57810 0.45480 0.065(7) Uiso 1.000 H
H6 0.19860 0.55650 0.18600 0.066(7) Uiso 1.000 H
H6' 0.10460 0.39430 0.31830 0.054(6) Uiso 1.000 H
H7A 0.10730 0.64890 0.26070 0.055(6) Uiso 1.000 H
H7B 0.13320 0.68730 0.34740 0.053(6) Uiso 1.000 H
H8A -0.08210 0.73110 0.48270 0.059(6) Uiso 1.000 H
H8B -0.17140 0.72390 0.47670 0.061(6) Uiso 1.000 H
H8C -0.12550 0.73830 0.39880 0.090(9) Uiso 1.000 H
H9A -0.16920 0.33090 0.34000 0.106(11) Uiso 1.000 H
H9B -0.20750 0.27700 0.41430 0.093(9) Uiso 1.000 H
H9C -0.13500 0.21990 0.38000 0.078(8) Uiso 1.000 H
H10A 0.06900 0.21520 0.28300 0.084(9) Uiso 1.000 H
H10B 0.05480 0.10980 0.33830 0.100(10) Uiso 1.000 H
H10C 0.11130 0.20640 0.36730 0.064(7) Uiso 1.000 H
H11 0.4240(14) 0.411(3) 0.0078(18) 0.078(8) Uiso 1.000 H

loop_
_atom_type_symbol
_atom_type_description
_atom_type_scat_dispersion_real
_atom_type_scat_dispersion_imag
_atom_type_scat_source
O O 0.0492 0.0322 'International Tables Vol C Tables 4.2.6.8 and 6.1.1.4'
N N 0.0311 0.0180 'International Tables Vol C Tables 4.2.6.8 and 6.1.1.4'
H H 0.0000 0.0000 'International Tables Vol C Tables 4.2.6.8 and 6.1.1.4'
C C 0.0181 0.0091 'International Tables Vol C Tables 4.2.6.8 and 6.1.1.4'

loop_
_geom_angle_atom_site_label_1
_geom_angle_atom_site_label_2
_geom_angle_atom_site_label_3
_geom_angle
_geom_angle_publ_flag
C3' O3 C8 117.91(15) yes
C4' O4 C9 115.92(15) yes
C5' O5 C10 117.91(16) yes
C2 N1 C6 119.58(14) yes
C2 N3 C4 118.22(13) yes
C2 N1 H1 120.6(15) no
C6 N1 H1 119.8(15) no
C2 N2 H2A 119.97 no
H2A N2 H2B 119.98 no
C2 N2 H2B 120.05 no
H4A N4 H4B 120.11 no
C4 N4 H4A 119.95 no
C4 N4 H4B 119.94 no
C6' C1' C7 121.20(14) no
C2' C1' C6' 120.06(15) no
C2' C1' C7 118.70(16) no
N1 C2 N3 122.33(15) yes
N2 C2 N3 119.87(15) yes
N1 C2 N2 117.80(15) yes
C1' C2' C3' 119.75(16) no
O3 C3' C4' 115.04(14) yes
C2' C3' C4' 120.53(15) no
O3 C3' C2' 124.43(17) yes
N3 C4 N4 116.35(14) yes
N3 C4 C5 122.38(14) yes
N4 C4 C5 121.26(15) yes
O4 C4' C3' 118.41(15) yes
O4 C4' C5' 121.95(17) yes
C3' C4' C5' 119.47(15) no
C4 C5 C6 115.13(14) no
C6 C5 C7 122.36(15) no
C4 C5 C7 122.49(14) no
O5 C5' C6' 124.18(16) yes
C4' C5' C6' 120.05(17) no
O5 C5' C4' 115.76(15) yes
N1 C6 C5 122.32(15) yes
C1' C6' C5' 120.12(15) no
C1' C7 C5 115.74(15) no
C1' C2' H2' 120.13 no
C3' C2' H2' 120.12 no
N1 C6 H6 118.82 no
C5 C6 H6 118.86 no
C1' C6' H6' 119.93 no
C5' C6' H6' 119.96 no
C1' C7 H7A 108.31 no
C1' C7 H7B 108.32 no
C5 C7 H7A 108.38 no
C5 C7 H7B 108.33 no
H7A C7 H7B 107.49 no
O3 C8 H8A 109.49 no
O3 C8 H8B 109.49 no
O3 C8 H8C 109.48 no
H8A C8 H8B 109.44 no
H8A C8 H8C 109.47 no
H8B C8 H8C 109.47 no
O4 C9 H9A 109.52 no
O4 C9 H9B 109.47 no
O4 C9 H9C 109.43 no
H9A C9 H9B 109.55 no
H9A C9 H9C 109.48 no
H9B C9 H9C 109.38 no
O5 C10 H10A 109.46 no
O5 C10 H10B 109.51 no
O5 C10 H10C 109.48 no
H10A C10 H10B 109.51 no
H10A C10 H10C 109.38 no
H10B C10 H10C 109.48 no
O6 C11 O7 126.43(16) yes
O6 C11 H11 115.7(15) no
O7 C11 H11 117.7(15) no

loop_
_geom_bond_atom_site_label_1
_geom_bond_atom_site_label_2
_geom_bond_site_symmetry_1
_geom_bond_site_symmetry_2
_geom_bond_distance
_geom_bond_publ_flag
O3 C3' . . 1.367(2) yes
O3 C8 . . 1.416(3) yes
O4 C4' . . 1.379(2) yes
O4 C9 . . 1.423(3) yes
O5 C5' . . 1.363(3) yes
O5 C10 . . 1.422(3) yes
O6 C11 . . 1.229(2) yes
O7 C11 . . 1.244(2) yes
N1 C2 . . 1.353(2) yes
N1 C6 . . 1.356(2) yes
N2 C2 . . 1.322(2) yes
N3 C2 . . 1.335(2) yes
N3 C4 . . 1.341(2) yes
N4 C4 . . 1.321(2) yes
N1 H1 . . 0.94(3) no
N2 H2B . . 0.8599 no
N2 H2A . . 0.8593 no
N4 H4A . . 0.8600 no
N4 H4B . . 0.8602 no
C1' C7 . . 1.520(2) no
C1' C6' . . 1.387(3) no
C1' C2' . . 1.390(2) no
C2' C3' . . 1.383(2) no
C3' C4' . . 1.394(3) no
C4 C5 . . 1.444(2) no
C4' C5' . . 1.389(2) no
C5 C6 . . 1.349(2) no
C5 C7 . . 1.499(2) no
C5' C6' . . 1.390(2) no
C2' H2' . . 0.9298 no
C6 H6 . . 0.9302 no
C6' H6' . . 0.9294 no
C7 H7A . . 0.9704 no
C7 H7B . . 0.9701 no
C8 H8B . . 0.9607 no
C8 H8A . . 0.9612 no
C8 H8C . . 0.9595 no
C9 H9B . . 0.9596 no
C9 H9C . . 0.9610 no
C9 H9A . . 0.9604 no
C10 H10C . . 0.9601 no
C10 H10A . . 0.9598 no
C10 H10B . . 0.9595 no
C11 H11 . . 1.02(3) no

loop_
_geom_hbond_atom_site_label_D
_geom_hbond_atom_site_label_H
_geom_hbond_atom_site_label_A
_geom_hbond_site_symmetry_A
_geom_hbond_distance_DH
_geom_hbond_distance_HA
_geom_hbond_distance_DA
_geom_hbond_angle_DHA
_geom_hbond_publ_flag
N1 H1 O7 . 0.94(3) 1.72(3) 2.662(2) 176(2) yes
N2 H2A O6 2_655 0.86 2.09 2.883(2) 152 yes
N2 H2B O6 . 0.86 2.02 2.880(2) 174 yes
N4 H4A O7 4_565 0.86 2.05 2.860(2) 158 yes
N4 H4B O4 3_566 0.86 2.30 3.015(2) 141 yes
C2' H2' O6 6_555 0.93 2.58 3.474(3) 161 yes
C6 H6 O3 2_555 0.93 2.53 3.452(3) 174 yes
C9 H9C O5 . 0.96 2.47 2.938(3) 110 yes

loop_
_geom_torsion_atom_site_label_1
_geom_torsion_atom_site_label_2
_geom_torsion_atom_site_label_3
_geom_torsion_atom_site_label_4
_geom_torsion
_geom_torsion_publ_flag
C8 O3 C3' C2' -1.7(2) no
C8 O3 C3' C4' 178.18(15) no
C9 O4 C4' C3' 117.30(18) no
C9 O4 C4' C5' -67.5(2) no
C10 O5 C5' C4' 179.25(18) no
C10 O5 C5' C6' -1.4(3) no
C6 N1 C2 N3 1.8(3) no
C6 N1 C2 N2 -179.09(18) no
C2 N1 C6 C5 -1.2(3) no
C4 N3 C2 N1 -0.2(3) no
C4 N3 C2 N2 -179.37(17) no
C2 N3 C4 N4 179.62(15) no
C2 N3 C4 C5 -1.8(2) no
C2' C1' C6' C5' -1.2(2) no
C7 C1' C2' C3' 177.48(14) no
C6' C1' C2' C3' -0.2(2) no
C6' C1' C7 C5 -23.3(2) no
C7 C1' C6' C5' -178.81(15) no
C2' C1' C7 C5 159.11(14) no
C1' C2' C3' O3 -178.83(14) no
C1' C2' C3' C4' 1.3(2) no
O3 C3' C4' C5' 179.08(14) no
O3 C3' C4' O4 -5.6(2) no
C2' C3' C4' C5' -1.0(2) no
C2' C3' C4' O4 174.29(14) no
N3 C4 C5 C6 2.3(2) no
N4 C4 C5 C7 2.5(3) no
N3 C4 C5 C7 -175.97(16) no
N4 C4 C5 C6 -179.23(18) no
C3' C4' C5' O5 179.07(14) no
O4 C4' C5' C6' -175.52(15) no
O4 C4' C5' O5 3.9(2) no
C3' C4' C5' C6' -0.3(2) no
C4 C5 C6 N1 -0.7(3) no
C7 C5 C6 N1 177.53(17) no
C4 C5 C7 C1' -70.2(2) no
C6 C5 C7 C1' 111.63(19) no
O5 C5' C6' C1' -177.89(15) no
C4' C5' C6' C1' 1.5(2) no

loop_
_cod_related_entry_id
_cod_related_entry_database
_cod_related_entry_code
1 ChemSpider 21134794
